data_4512020
loop_
_publ_author_name
'Swapna, Battini'
'Maddileti, D.'
'Nangia, Ashwini'

_publ_section_title
;
 Cocrystals of the Tuberculosis Drug Isoniazid: Polymorphism,
 Isostructurality, and Stability
;
_journal_issue 11
_journal_name_full 'Crystal Growth &amp; Design'
_journal_page_first 5991
_journal_paper_doi 10.1021/cg501182t
_journal_volume 14
_journal_year 2014
_chemical_formula_moiety 'C10 H10 O4, C6 H7 N3 O'
_chemical_formula_sum 'C16 H17 N3 O5'
_chemical_formula_weight 331.33
_chemical_name_common 'Isoniazid-Ferulic acid'
_chemical_name_systematic
; 
 Isonicotinohydrazide-(E)-3-(4-hydroxy-3-methoxyphenyl)prop-2-enoic acid
;
_space_group_IT_number 2
_symmetry_cell_setting triclinic
_symmetry_space_group_name_Hall '-P 1'
_symmetry_space_group_name_H-M 'P -1'
_atom_sites_solution_hydrogens geom
_atom_sites_solution_primary direct
_atom_sites_solution_secondary difmap
_audit_creation_method SHELXL-97
_cell_angle_alpha 82.133(10)
_cell_angle_beta 77.444(9)
_cell_angle_gamma 73.205(10)
_cell_formula_units_Z 2
_cell_length_a 7.3931(8)
_cell_length_b 7.5175(10)
_cell_length_c 15.0471(16)
_cell_measurement_reflns_used 1689
_cell_measurement_temperature 298(2)
_cell_measurement_theta_max 28.2840
_cell_measurement_theta_min 3.4440
_cell_volume 779.00(16)
_computing_cell_refinement
;
CrysAlisPro, Agilent Technologies,
Version 1.171.36.28 (release 01-02-2013 CrysAlis171 .NET)
(compiled Feb  1 2013,16:14:44)
;
_computing_data_collection
;
CrysAlisPro, Agilent Technologies,
Version 1.171.36.28 (release 01-02-2013 CrysAlis171 .NET)
(compiled Feb  1 2013,16:14:44)
;
_computing_data_reduction
;
CrysAlisPro, Agilent Technologies,
Version 1.171.36.28 (release 01-02-2013 CrysAlis171 .NET)
(compiled Feb  1 2013,16:14:44)
;
_computing_structure_refinement 'SHELXL-97 (Sheldrick, 1997)'
_computing_structure_solution 'SHELXS-97 (Sheldrick, 1990)'
_diffrn_ambient_temperature 298(2)
_diffrn_detector_area_resol_mean 16.3291
_diffrn_measured_fraction_theta_full 1.000
_diffrn_measured_fraction_theta_max 1.000
_diffrn_measurement_device_type 'Xcalibur, Eos, Gemini'
_diffrn_measurement_method '\w scans'
_diffrn_radiation_monochromator graphite
_diffrn_radiation_source 'Enhance (Mo) X-ray Source'
_diffrn_radiation_type MoK\a
_diffrn_radiation_wavelength 0.71073
_diffrn_reflns_av_R_equivalents 0.0202
_diffrn_reflns_av_sigmaI/netI 0.0336
_diffrn_reflns_limit_h_max 8
_diffrn_reflns_limit_h_min -8
_diffrn_reflns_limit_k_max 8
_diffrn_reflns_limit_k_min -7
_diffrn_reflns_limit_l_max 17
_diffrn_reflns_limit_l_min -17
_diffrn_reflns_number 4678
_diffrn_reflns_theta_full 24.71
_diffrn_reflns_theta_max 24.71
_diffrn_reflns_theta_min 2.78
_exptl_absorpt_coefficient_mu 0.107
_exptl_absorpt_correction_T_max 1.00000
_exptl_absorpt_correction_T_min 0.85161
_exptl_absorpt_correction_type multi-scan
_exptl_absorpt_process_details
;
CrysAlisPro, Agilent Technologies,
Version 1.171.36.28 (release 01-02-2013 CrysAlis171 .NET)
(compiled Feb  1 2013,16:14:44)
Empirical absorption correction using spherical harmonics,
 implemented in SCALE3 ABSPACK scaling algorithm.
;
_exptl_crystal_colour colorless
_exptl_crystal_density_diffrn 1.413
_exptl_crystal_density_method 'not measured'
_exptl_crystal_description block
_exptl_crystal_F_000 348
_exptl_crystal_size_max 0.26
_exptl_crystal_size_mid 0.22
_exptl_crystal_size_min 0.17
_refine_diff_density_max 0.172
_refine_diff_density_min -0.147
_refine_diff_density_rms 0.035
_refine_ls_extinction_coef 0.032(4)
_refine_ls_extinction_expression Fc^*^=kFc[1+0.001xFc^2^\l^3^/sin(2\q)]^-1/4^
_refine_ls_extinction_method SHELXL
_refine_ls_goodness_of_fit_ref 1.020
_refine_ls_hydrogen_treatment mixed
_refine_ls_matrix_type full
_refine_ls_number_parameters 239
_refine_ls_number_reflns 2646
_refine_ls_number_restraints 0
_refine_ls_restrained_S_all 1.020
_refine_ls_R_factor_all 0.0501
_refine_ls_R_factor_gt 0.0376
_refine_ls_shift/su_max 0.001
_refine_ls_shift/su_mean 0.000
_refine_ls_structure_factor_coef Fsqd
_refine_ls_weighting_details 'calc w=1/[\s^2^(Fo^2^)+(0.0525P)^2^+0.0239P] where P=(Fo^2^+2Fc^2^)/3'
_refine_ls_weighting_scheme calc
_refine_ls_wR_factor_gt 0.0923
_refine_ls_wR_factor_ref 0.1009
_reflns_number_gt 2085
_reflns_number_total 2646
_reflns_threshold_expression >2sigma(I)
_cod_data_source_file cg501182t_si_003.cif
_cod_data_source_block INH-FRA
_cod_depositor_comments 'Adding full bibliography for 4512020--4512025.cif.'
_cod_original_cell_volume 779.00(15)
_cod_original_sg_symbol_H-M P-1
_cod_database_code 4512020

loop_
_symmetry_equiv_pos_as_xyz
'x, y, z'
'-x, -y, -z'

loop_
_atom_site_label
_atom_site_type_symbol
_atom_site_fract_x
_atom_site_fract_y
_atom_site_fract_z
_atom_site_U_iso_or_equiv
_atom_site_adp_type
_atom_site_occupancy
_atom_site_symmetry_multiplicity
_atom_site_calc_flag
_atom_site_refinement_flags
O1 O 0.39145(16) 0.22291(17) 1.02204(8) 0.0519(4) Uani 1 1 d .
O4 O 0.09331(16) 0.79951(18) 0.56546(9) 0.0517(4) Uani 1 1 d .
O5 O 0.22720(15) 1.01506(18) 0.48714(9) 0.0511(3) Uani 1 1 d .
O2 O 1.09304(16) 0.09124(19) 0.71197(9) 0.0501(4) Uani 1 1 d .
O3 O 0.75549(16) 0.00322(17) 0.75059(9) 0.0546(4) Uani 1 1 d .
N3 N 0.1886(2) -0.0387(2) 1.05052(12) 0.0467(4) Uani 1 1 d .
C14 C 0.4437(2) 0.5946(2) 0.60484(11) 0.0407(4) Uani 1 1 d .
H14 H 0.3330 0.5537 0.6228 0.049 Uiso 1 1 calc R
C10 C 0.9354(2) 0.2110(2) 0.68538(11) 0.0383(4) Uani 1 1 d .
C6 C 0.2617(2) 0.2444(2) 0.97985(11) 0.0377(4) Uani 1 1 d .
N2 N 0.1603(2) 0.1214(2) 0.98879(10) 0.0431(4) Uani 1 1 d .
C3 C 0.2094(2) 0.4132(2) 0.91629(11) 0.0363(4) Uani 1 1 d .
C8 C 0.6009(2) 0.3005(2) 0.67885(11) 0.0417(4) Uani 1 1 d .
H8 H 0.4821 0.2740 0.6931 0.050 Uiso 1 1 calc R
N1 N 0.1212(2) 0.7423(2) 0.80613(10) 0.0489(4) Uani 1 1 d .
C7 C 0.6154(2) 0.4686(2) 0.63169(11) 0.0377(4) Uani 1 1 d .
C16 C 0.2385(2) 0.8657(2) 0.53544(11) 0.0397(4) Uani 1 1 d .
C9 C 0.7576(2) 0.1723(2) 0.70502(11) 0.0394(4) Uani 1 1 d .
C2 C 0.2878(2) 0.5558(3) 0.91889(13) 0.0483(5) Uani 1 1 d .
H2 H 0.3734 0.5438 0.9578 0.058 Uiso 1 1 calc R
C15 C 0.4219(2) 0.7590(2) 0.55858(12) 0.0426(4) Uani 1 1 d .
H15 H 0.5273 0.8081 0.5402 0.051 Uiso 1 1 calc R
C12 C 0.7939(2) 0.5039(2) 0.61109(12) 0.0428(4) Uani 1 1 d .
H12 H 0.8077 0.6156 0.5791 0.051 Uiso 1 1 calc R
C11 C 0.9507(2) 0.3758(2) 0.63747(12) 0.0434(4) Uani 1 1 d .
H11 H 1.0698 0.4016 0.6225 0.052 Uiso 1 1 calc R
C4 C 0.0869(2) 0.4385(3) 0.85587(12) 0.0493(5) Uani 1 1 d .
H4 H 0.0313 0.3448 0.8510 0.059 Uiso 1 1 calc R
C1 C 0.2398(2) 0.7161(3) 0.86399(13) 0.0515(5) Uani 1 1 d .
H1 H 0.2934 0.8120 0.8675 0.062 Uiso 1 1 calc R
C5 C 0.0480(3) 0.6033(3) 0.80310(13) 0.0546(5) Uani 1 1 d .
H5 H -0.0351 0.6181 0.7626 0.066 Uiso 1 1 calc R
C13 C 0.5894(3) -0.0578(3) 0.75789(15) 0.0640(6) Uani 1 1 d .
H13C H 0.4823 0.0235 0.7941 0.096 Uiso 1 1 calc R
H13A H 0.6100 -0.1824 0.7864 0.096 Uiso 1 1 calc R
H13B H 0.5627 -0.0560 0.6981 0.096 Uiso 1 1 calc R
H3A H 0.181(3) 0.000(3) 1.1055(15) 0.068(7) Uiso 1 1 d .
H3B H 0.315(3) -0.108(3) 1.0338(12) 0.055(5) Uiso 1 1 d .
H2A H 0.062(3) 0.139(3) 0.9666(12) 0.054(6) Uiso 1 1 d .
H2B H 1.072(3) -0.013(3) 0.7353(16) 0.078(8) Uiso 1 1 d .
H4A H -0.035(4) 0.869(4) 0.5404(18) 0.127(10) Uiso 1 1 d .

loop_
_atom_site_aniso_label
_atom_site_aniso_U_11
_atom_site_aniso_U_22
_atom_site_aniso_U_33
_atom_site_aniso_U_23
_atom_site_aniso_U_13
_atom_site_aniso_U_12
O1 0.0472(7) 0.0485(8) 0.0660(8) 0.0068(6) -0.0281(6) -0.0143(6)
O4 0.0404(7) 0.0469(8) 0.0697(8) 0.0125(7) -0.0181(6) -0.0169(6)
O5 0.0440(7) 0.0436(8) 0.0645(8) 0.0140(6) -0.0170(6) -0.0132(6)
O2 0.0425(7) 0.0429(8) 0.0660(8) 0.0122(7) -0.0230(6) -0.0112(6)
O3 0.0500(7) 0.0481(8) 0.0679(8) 0.0239(7) -0.0207(6) -0.0223(6)
N3 0.0450(9) 0.0389(9) 0.0556(10) 0.0086(8) -0.0156(7) -0.0117(7)
C14 0.0375(9) 0.0412(11) 0.0444(10) -0.0003(8) -0.0095(7) -0.0124(7)
C10 0.0387(9) 0.0395(10) 0.0390(9) -0.0009(8) -0.0142(7) -0.0099(7)
C6 0.0291(8) 0.0386(10) 0.0437(9) -0.0050(8) -0.0055(7) -0.0065(7)
N2 0.0365(8) 0.0397(9) 0.0553(9) 0.0098(7) -0.0175(7) -0.0132(7)
C3 0.0299(8) 0.0366(10) 0.0402(9) -0.0020(8) -0.0045(7) -0.0076(7)
C8 0.0356(8) 0.0459(11) 0.0449(10) 0.0029(8) -0.0094(7) -0.0147(8)
N1 0.0501(8) 0.0443(10) 0.0473(9) 0.0031(7) -0.0071(7) -0.0094(7)
C7 0.0389(9) 0.0366(10) 0.0388(9) 0.0013(8) -0.0104(7) -0.0116(7)
C16 0.0404(9) 0.0373(11) 0.0433(9) -0.0011(8) -0.0115(7) -0.0115(8)
C9 0.0436(9) 0.0385(10) 0.0386(9) 0.0055(8) -0.0111(7) -0.0162(8)
C2 0.0401(9) 0.0466(12) 0.0629(12) 0.0072(9) -0.0203(8) -0.0162(8)
C15 0.0373(9) 0.0418(11) 0.0503(10) 0.0037(8) -0.0126(7) -0.0130(8)
C12 0.0458(9) 0.0341(10) 0.0508(10) 0.0078(8) -0.0150(8) -0.0151(8)
C11 0.0383(9) 0.0422(11) 0.0542(10) 0.0043(9) -0.0138(8) -0.0179(8)
C4 0.0580(11) 0.0410(11) 0.0564(11) -0.0009(9) -0.0244(9) -0.0164(8)
C1 0.0438(9) 0.0448(12) 0.0675(12) 0.0078(10) -0.0129(9) -0.0182(8)
C5 0.0662(11) 0.0496(13) 0.0523(11) 0.0010(10) -0.0285(9) -0.0116(10)
C13 0.0598(12) 0.0574(14) 0.0806(14) 0.0221(11) -0.0181(10) -0.0337(10)

loop_
_atom_type_symbol
_atom_type_description
_atom_type_scat_dispersion_real
_atom_type_scat_dispersion_imag
_atom_type_scat_source
C C 0.0033 0.0016 'International Tables Vol C Tables 4.2.6.8 and 6.1.1.4'
H H 0.0000 0.0000 'International Tables Vol C Tables 4.2.6.8 and 6.1.1.4'
N N 0.0061 0.0033 'International Tables Vol C Tables 4.2.6.8 and 6.1.1.4'
O O 0.0106 0.0060 'International Tables Vol C Tables 4.2.6.8 and 6.1.1.4'

loop_
_geom_angle_atom_site_label_1
_geom_angle_atom_site_label_2
_geom_angle_atom_site_label_3
_geom_angle
C16 O4 H4A 116.9(14)
C10 O2 H2B 111.7(15)
C9 O3 C13 117.49(13)
N2 N3 H3A 107.0(13)
N2 N3 H3B 107.0(12)
H3A N3 H3B 105.3(17)
C15 C14 C7 129.29(15)
C15 C14 H14 115.4
C7 C14 H14 115.4
O2 C10 C11 119.19(14)
O2 C10 C9 122.20(15)
C11 C10 C9 118.61(15)
O1 C6 N2 122.22(16)
O1 C6 C3 120.82(15)
N2 C6 C3 116.96(14)
C6 N2 N3 122.38(14)
C6 N2 H2A 124.2(13)
N3 N2 H2A 112.5(13)
C2 C3 C4 117.25(17)
C2 C3 C6 117.33(15)
C4 C3 C6 125.41(15)
C9 C8 C7 121.44(15)
C9 C8 H8 119.3
C7 C8 H8 119.3
C5 N1 C1 116.44(16)
C12 C7 C8 118.00(15)
C12 C7 C14 124.00(15)
C8 C7 C14 117.98(14)
O5 C16 O4 122.41(14)
O5 C16 C15 119.76(14)
O4 C16 C15 117.82(15)
O3 C9 C8 124.93(14)
O3 C9 C10 115.06(14)
C8 C9 C10 120.00(16)
C1 C2 C3 119.63(16)
C1 C2 H2 120.2
C3 C2 H2 120.2
C14 C15 C16 122.00(15)
C14 C15 H15 119.0
C16 C15 H15 119.0
C11 C12 C7 120.56(16)
C11 C12 H12 119.7
C7 C12 H12 119.7
C10 C11 C12 121.36(15)
C10 C11 H11 119.3
C12 C11 H11 119.3
C5 C4 C3 119.08(17)
C5 C4 H4 120.5
C3 C4 H4 120.5
N1 C1 C2 123.62(17)
N1 C1 H1 118.2
C2 C1 H1 118.2
N1 C5 C4 123.98(17)
N1 C5 H5 118.0
C4 C5 H5 118.0
O3 C13 H13C 109.5
O3 C13 H13A 109.5
H13C C13 H13A 109.5
O3 C13 H13B 109.5
H13C C13 H13B 109.5
H13A C13 H13B 109.5

loop_
_geom_bond_atom_site_label_1
_geom_bond_atom_site_label_2
_geom_bond_distance
O1 C6 1.2234(18)
O4 C16 1.2807(19)
O4 H4A 1.06(3)
O5 C16 1.243(2)
O2 C10 1.351(2)
O2 H2B 0.86(2)
O3 C9 1.362(2)
O3 C13 1.408(2)
N3 N2 1.410(2)
N3 H3A 0.90(2)
N3 H3B 0.929(19)
C14 C15 1.317(2)
C14 C7 1.447(2)
C14 H14 0.9300
C10 C11 1.367(2)
C10 C9 1.389(2)
C6 N2 1.325(2)
C6 C3 1.490(2)
N2 H2A 0.834(18)
C3 C2 1.366(2)
C3 C4 1.376(2)
C8 C9 1.370(2)
C8 C7 1.382(2)
C8 H8 0.9300
N1 C5 1.318(2)
N1 C1 1.323(2)
C7 C12 1.382(2)
C16 C15 1.450(2)
C2 C1 1.367(2)
C2 H2 0.9300
C15 H15 0.9300
C12 C11 1.371(2)
C12 H12 0.9300
C11 H11 0.9300
C4 C5 1.368(3)
C4 H4 0.9300
C1 H1 0.9300
C5 H5 0.9300
C13 H13C 0.9600
C13 H13A 0.9600
C13 H13B 0.9600
